data_7056632
loop_
_publ_author_name
'do Nascimento Neto, Jos\'e Ant\^onio'
'da Silva, Cameron Capeletti'
'Ribeiro, Leandro'
'Vasconcelos, G\'essica Adriana'
'Gontijo Vaz, Boniek'
'Ferreira, Vinicius Sousa'
'Queiroz J\'unior, Luiz Keng'
'Maia, Lauro J. Q.'
'Sarotti, Ariel Marcelo'
'Martins, Felipe Terra'

_publ_section_title
;
 Probing the Competition between Acetate and 2,2&#x2019;-Bipyridine
 Ligands to Bind to d-Block 12 Group Metals: Molecular and Structural
 Diversity towards High-Efficiency Luminescent Materials
;
_journal_name_full 'New J. Chem.'
_journal_paper_doi 10.1039/C7NJ02393F
_journal_year 2017
_chemical_formula_moiety 'C14 H16 N2 O5 Zn,  2(H2 O)'
_chemical_formula_sum 'C14 H20 N2 O7 Zn'
_chemical_formula_weight 393.71
_space_group_crystal_system monoclinic
_space_group_IT_number 15
_space_group_name_Hall '-C 2yc'
_space_group_name_H-M_alt 'C 1 2/c 1'
_symmetry_space_group_name_Hall '-C 2yc'
_symmetry_space_group_name_H-M 'C 1 2/c 1'
_atom_sites_solution_hydrogens geom
_atom_sites_solution_primary direct
_atom_sites_solution_secondary difmap
_audit_update_record
;
2017-01-16 deposited with the CCDC.
2017-09-26 downloaded from the CCDC.
;
_cell_angle_alpha 90
_cell_angle_beta 97.401(2)
_cell_angle_gamma 90
_cell_formula_units_Z 8
_cell_length_a 20.1431(8)
_cell_length_b 8.0764(4)
_cell_length_c 21.7544(9)
_cell_measurement_reflns_used 3090
_cell_measurement_temperature 296(2)
_cell_measurement_theta_max 24.47
_cell_measurement_theta_min 2.59
_cell_volume 3509.6(3)
_computing_structure_refinement 'SHELXL-2014 (Sheldrick, 2014)'
_diffrn_ambient_temperature 296(2)
_diffrn_measured_fraction_theta_full 0.99
_diffrn_measured_fraction_theta_max 0.987
_diffrn_measurement_device_type 'Bruker APEX-II CCD'
_diffrn_measurement_method '\f and \w scans'
_diffrn_radiation_type MoK\a
_diffrn_radiation_wavelength 0.71073
_diffrn_reflns_av_R_equivalents 0.0324
_diffrn_reflns_Laue_measured_fraction_full 0.99
_diffrn_reflns_Laue_measured_fraction_max 0.987
_diffrn_reflns_limit_h_max 23
_diffrn_reflns_limit_h_min -24
_diffrn_reflns_limit_k_max 9
_diffrn_reflns_limit_k_min -4
_diffrn_reflns_limit_l_max 26
_diffrn_reflns_limit_l_min -26
_diffrn_reflns_number 8633
_diffrn_reflns_point_group_measured_fraction_full 0.99
_diffrn_reflns_point_group_measured_fraction_max 0.987
_diffrn_reflns_theta_full 25
_diffrn_reflns_theta_max 25.398
_diffrn_reflns_theta_min 2.039
_exptl_absorpt_coefficient_mu 1.436
_exptl_absorpt_correction_T_max 0.745
_exptl_absorpt_correction_T_min 0.636
_exptl_absorpt_correction_type multi-scan
_exptl_absorpt_process_details
;
Sheldrick, G. M.: SADABS --- Bruker AXS area detector scaling and absorption, vers
        2008/1, University of G\"ottingen, Germany 2008
;
_exptl_crystal_density_diffrn 1.490
_exptl_crystal_density_method 'not measured'
_exptl_crystal_description plate
_exptl_crystal_F_000 1632
_exptl_crystal_size_max 0.20
_exptl_crystal_size_mid 0.10
_exptl_crystal_size_min 0.04
_refine_diff_density_max 0.713
_refine_diff_density_min -0.375
_refine_diff_density_rms 0.064
_refine_ls_extinction_method none
_refine_ls_goodness_of_fit_ref 1.054
_refine_ls_hydrogen_treatment constr
_refine_ls_matrix_type full
_refine_ls_number_parameters 217
_refine_ls_number_reflns 3188
_refine_ls_number_restraints 0
_refine_ls_restrained_S_all 1.054
_refine_ls_R_factor_all 0.0473
_refine_ls_R_factor_gt 0.0363
_refine_ls_shift/su_max 0.002
_refine_ls_shift/su_mean 0
_refine_ls_structure_factor_coef Fsqd
_refine_ls_weighting_details 'w=1/[\s^2^(Fo^2^)+(0.0425P)^2^+4.8249P] where P=(Fo^2^+2Fc^2^)/3'
_refine_ls_weighting_scheme calc
_refine_ls_wR_factor_gt 0.0892
_refine_ls_wR_factor_ref 0.0963
_reflns_number_gt 2613
_reflns_number_total 3188
_reflns_threshold_expression 'I > 2\s(I)'
_cod_data_source_file c7nj02393f2.cif
_cod_data_source_block 'global_CCDC3'
_cod_database_code 7056632

loop_
_symmetry_equiv_pos_as_xyz
'x, y, z'
'-x, y, -z+1/2'
'x+1/2, y+1/2, z'
'-x+1/2, y+1/2, -z+1/2'
'-x, -y, -z'
'x, -y, z-1/2'
'-x+1/2, -y+1/2, -z'
'x+1/2, -y+1/2, z-1/2'

loop_
_atom_site_label
_atom_site_type_symbol
_atom_site_fract_x
_atom_site_fract_y
_atom_site_fract_z
_atom_site_U_iso_or_equiv
_atom_site_adp_type
_atom_site_occupancy
_atom_site_calc_flag
Zn1 Zn 0.87043(2) 0.31129(4) 0.87997(2) 0.03490(13) Uani 1 d
O1W O 1.11507(14) -0.7428(3) 1.20227(12) 0.0713(7) Uani 1 d
H11W H 1.1124 -0.8447 1.1923 0.107 Uiso 1 d
H21W H 1.127 -0.6899 1.1717 0.107 Uiso 1 d
O2W O 0.71121(14) 0.0840(3) 0.78396(13) 0.0803(9) Uani 1 d
H12W H 0.7125 -0.0192 0.7787 0.12 Uiso 1 d
H22W H 0.7024 0.1301 0.7488 0.12 Uiso 1 d
O2 O 0.89209(12) 0.0797(3) 0.82216(10) 0.0556(6) Uani 1 d
C11 C 0.87462(18) 0.1676(4) 0.77584(15) 0.0515(8) Uani 1 d
O1 O 0.85668(12) 0.3155(3) 0.78234(10) 0.0538(6) Uani 1 d
C12 C 0.8738(3) 0.0997(5) 0.71191(18) 0.0964(17) Uani 1 d
H12A H 0.8591 0.184 0.6821 0.145 Uiso 1 calc
H12B H 0.918 0.0641 0.7061 0.145 Uiso 1 calc
H12C H 0.8436 0.0072 0.7064 0.145 Uiso 1 calc
N2 N 0.97341(11) 0.3859(3) 0.88501(11) 0.0374(5) Uani 1 d
C6 C 1.01205(13) 0.3509(3) 0.93832(13) 0.0353(6) Uani 1 d
C5 C 0.97886(13) 0.2564(3) 0.98429(13) 0.0338(6) Uani 1 d
C4 C 1.01206(15) 0.2027(4) 1.04046(14) 0.0426(7) Uani 1 d
H4 H 1.057 0.2281 1.0516 0.051 Uiso 1 calc
C3 C 0.97787(16) 0.1115(4) 1.07969(15) 0.0497(8) Uani 1 d
H3 H 0.9995 0.0744 1.1176 0.06 Uiso 1 calc
C2 C 0.91125(16) 0.0759(4) 1.06206(14) 0.0472(8) Uani 1 d
H2 H 0.8873 0.0131 1.0875 0.057 Uiso 1 calc
C1 C 0.88062(14) 0.1351(4) 1.00599(13) 0.0388(7) Uani 1 d
H1 H 0.8353 0.114 0.9947 0.047 Uiso 1 calc
N1 N 0.91363(11) 0.2215(3) 0.96751(10) 0.0328(5) Uani 1 d
C7 C 1.07798(14) 0.4033(4) 0.94850(16) 0.0478(8) Uani 1 d
H5 H 1.1042 0.3797 0.9858 0.057 Uiso 1 calc
C8 C 1.10446(16) 0.4907(4) 0.90299(18) 0.0546(9) Uani 1 d
H6 H 1.1486 0.5272 0.9094 0.066 Uiso 1 calc
C9 C 1.06499(16) 0.5230(4) 0.84814(17) 0.0546(9) Uani 1 d
H7 H 1.082 0.5803 0.8165 0.065 Uiso 1 calc
C10 C 0.99997(16) 0.4690(4) 0.84098(16) 0.0485(8) Uani 1 d
H8 H 0.9731 0.4912 0.8038 0.058 Uiso 1 calc
O4 O 0.84218(10) 0.5494(2) 0.89558(10) 0.0421(5) Uani 1 d
C13 C 0.78730(15) 0.5974(4) 0.91219(16) 0.0479(8) Uani 1 d
C14 C 0.7777(2) 0.7828(5) 0.9154(2) 0.0785(13) Uani 1 d
H14A H 0.8162 0.8379 0.9034 0.118 Uiso 1 calc
H14B H 0.7386 0.8143 0.8879 0.118 Uiso 1 calc
H14C H 0.7721 0.8138 0.957 0.118 Uiso 1 calc
O3 O 0.74312(13) 0.5055(3) 0.92597(16) 0.0779(8) Uani 1 d
O3W O 0.77755(10) 0.2088(3) 0.88931(10) 0.0487(5) Uani 1 d
H13W H 0.7453 0.1654 0.8657 0.073 Uiso 1 d
H23W H 0.7609 0.2658 0.9164 0.073 Uiso 1 d

loop_
_atom_site_aniso_label
_atom_site_aniso_U_11
_atom_site_aniso_U_22
_atom_site_aniso_U_33
_atom_site_aniso_U_23
_atom_site_aniso_U_13
_atom_site_aniso_U_12
Zn1 0.0388(2) 0.0354(2) 0.0289(2) 0.00040(14) -0.00182(13) -0.00066(14)
O1W 0.107(2) 0.0463(14) 0.0608(17) 0.0043(13) 0.0103(15) -0.0056(14)
O2W 0.093(2) 0.0698(18) 0.0691(18) -0.0058(15) -0.0237(15) -0.0229(15)
O2 0.0868(16) 0.0443(13) 0.0327(12) 0.0001(10) -0.0044(11) 0.0021(12)
C11 0.079(2) 0.0401(19) 0.0339(18) -0.0039(15) 0.0019(16) -0.0019(16)
O1 0.0772(16) 0.0415(13) 0.0392(13) -0.0031(10) -0.0059(11) 0.0003(11)
C12 0.194(5) 0.058(3) 0.036(2) -0.0072(19) 0.009(3) 0.008(3)
N2 0.0404(13) 0.0382(13) 0.0333(13) -0.0026(11) 0.0039(10) 0.0007(10)
C6 0.0374(15) 0.0312(14) 0.0374(16) -0.0083(12) 0.0043(12) 0.0030(11)
C5 0.0385(15) 0.0305(14) 0.0313(15) -0.0086(12) 0.0003(11) 0.0059(12)
C4 0.0404(15) 0.0491(18) 0.0355(16) -0.0039(14) -0.0062(12) 0.0062(13)
C3 0.061(2) 0.054(2) 0.0320(16) 0.0031(15) -0.0049(14) 0.0113(16)
C2 0.060(2) 0.0474(19) 0.0339(16) 0.0069(14) 0.0067(14) 0.0002(15)
C1 0.0419(16) 0.0387(15) 0.0354(16) 0.0007(13) 0.0032(12) -0.0029(13)
N1 0.0360(12) 0.0328(13) 0.0286(12) -0.0027(10) 0.0004(9) 0.0013(10)
C7 0.0371(16) 0.050(2) 0.055(2) -0.0050(16) -0.0002(14) 0.0036(14)
C8 0.0408(17) 0.0495(19) 0.076(3) -0.0057(18) 0.0162(17) -0.0022(14)
C9 0.054(2) 0.054(2) 0.060(2) 0.0015(17) 0.0240(17) 0.0004(16)
C10 0.0538(19) 0.053(2) 0.0411(18) 0.0034(15) 0.0139(14) 0.0026(15)
O4 0.0415(11) 0.0365(11) 0.0476(13) 0.0010(10) 0.0031(9) 0.0030(9)
C13 0.0426(18) 0.050(2) 0.0491(19) -0.0043(16) -0.0005(14) 0.0057(15)
C14 0.067(2) 0.055(2) 0.114(4) -0.011(2) 0.012(2) 0.0165(19)
O3 0.0606(16) 0.0659(17) 0.114(3) -0.0122(17) 0.0375(16) -0.0037(13)
O3W 0.0426(11) 0.0516(13) 0.0494(13) -0.0019(11) -0.0031(9) -0.0086(10)

loop_
_atom_type_symbol
_atom_type_description
_atom_type_scat_dispersion_real
_atom_type_scat_dispersion_imag
_atom_type_scat_source
C C 0.0033 0.0016 'International Tables Vol C Tables 4.2.6.8 and 6.1.1.4'
H H 0 0 'International Tables Vol C Tables 4.2.6.8 and 6.1.1.4'
O O 0.0106 0.006 'International Tables Vol C Tables 4.2.6.8 and 6.1.1.4'
Zn Zn 0.2839 1.4301 'International Tables Vol C Tables 4.2.6.8 and 6.1.1.4'
N N 0.0061 0.0033 'International Tables Vol C Tables 4.2.6.8 and 6.1.1.4'

loop_
_geom_angle_atom_site_label_1
_geom_angle_atom_site_label_2
_geom_angle_atom_site_label_3
_geom_angle
O4 Zn1 O3W 94.87(8)
O4 Zn1 O1 98.56(8)
O3W Zn1 O1 95.85(9)
O4 Zn1 N1 105.28(9)
O3W Zn1 N1 92.67(8)
O1 Zn1 N1 153.88(9)
O4 Zn1 N2 90.87(9)
O3W Zn1 N2 168.86(9)
O1 Zn1 N2 92.72(9)
N1 Zn1 N2 76.59(9)
O4 Zn1 O2 157.05(8)
O3W Zn1 O2 88.08(9)
O1 Zn1 O2 58.50(8)
N1 Zn1 O2 97.29(8)
N2 Zn1 O2 90.35(9)
O4 Zn1 C11 127.98(10)
O3W Zn1 C11 92.22(10)
O1 Zn1 C11 29.42(9)
N1 Zn1 C11 125.79(10)
N2 Zn1 C11 91.75(10)
O2 Zn1 C11 29.08(9)
H11W O1W H21W 107.5
H12W O2W H22W 108.5
C11 O2 Zn1 85.75(19)
O2 C11 O1 120.3(3)
O2 C11 C12 120.8(3)
O1 C11 C12 118.9(3)
O2 C11 Zn1 65.17(17)
O1 C11 Zn1 55.12(16)
C12 C11 Zn1 174.0(3)
C11 O1 Zn1 95.46(19)
C11 C12 H12A 109.5
C11 C12 H12B 109.5
H12A C12 H12B 109.5
C11 C12 H12C 109.5
H12A C12 H12C 109.5
H12B C12 H12C 109.5
C10 N2 C6 119.0(3)
C10 N2 Zn1 125.3(2)
C6 N2 Zn1 115.71(19)
N2 C6 C7 120.8(3)
N2 C6 C5 115.4(2)
C7 C6 C5 123.8(3)
N1 C5 C4 121.1(3)
N1 C5 C6 115.7(2)
C4 C5 C6 123.2(3)
C3 C4 C5 119.4(3)
C3 C4 H4 120.3
C5 C4 H4 120.3
C4 C3 C2 119.1(3)
C4 C3 H3 120.5
C2 C3 H3 120.5
C3 C2 C1 118.9(3)
C3 C2 H2 120.6
C1 C2 H2 120.6
N1 C1 C2 122.3(3)
N1 C1 H1 118.8
C2 C1 H1 118.8
C1 N1 C5 119.2(2)
C1 N1 Zn1 124.35(18)
C5 N1 Zn1 116.45(19)
C8 C7 C6 119.6(3)
C8 C7 H5 120.2
C6 C7 H5 120.2
C9 C8 C7 119.2(3)
C9 C8 H6 120.4
C7 C8 H6 120.4
C10 C9 C8 118.5(3)
C10 C9 H7 120.8
C8 C9 H7 120.8
N2 C10 C9 122.9(3)
N2 C10 H8 118.5
C9 C10 H8 118.5
C13 O4 Zn1 127.3(2)
O3 C13 O4 124.9(3)
O3 C13 C14 119.2(3)
O4 C13 C14 116.0(3)
C13 C14 H14A 109.5
C13 C14 H14B 109.5
H14A C14 H14B 109.5
C13 C14 H14C 109.5
H14A C14 H14C 109.5
H14B C14 H14C 109.5
Zn1 O3W H13W 137.1
Zn1 O3W H23W 107
H13W O3W H23W 107.6

loop_
_geom_bond_atom_site_label_1
_geom_bond_atom_site_label_2
_geom_bond_distance
Zn1 O4 2.046(2)
Zn1 O3W 2.079(2)
Zn1 O1 2.107(2)
Zn1 N1 2.117(2)
Zn1 N2 2.149(2)
Zn1 O2 2.327(2)
Zn1 C11 2.556(3)
O1W H11W 0.8508
O1W H21W 0.8512
O2W H12W 0.8421
O2W H22W 0.8495
O2 C11 1.246(4)
C11 O1 1.262(4)
C11 C12 1.493(5)
C12 H12A 0.96
C12 H12B 0.96
C12 H12C 0.96
N2 C10 1.336(4)
N2 C6 1.341(4)
C6 C7 1.384(4)
C6 C5 1.484(4)
C5 N1 1.347(3)
C5 C4 1.385(4)
C4 C3 1.377(5)
C4 H4 0.93
C3 C2 1.378(4)
C3 H3 0.93
C2 C1 1.380(4)
C2 H2 0.93
C1 N1 1.331(4)
C1 H1 0.93
C7 C8 1.378(5)
C7 H5 0.93
C8 C9 1.371(5)
C8 H6 0.93
C9 C10 1.370(5)
C9 H7 0.93
C10 H8 0.93
O4 C13 1.267(4)
C13 O3 1.226(4)
C13 C14 1.512(5)
C14 H14A 0.96
C14 H14B 0.96
C14 H14C 0.96
O3W H13W 0.8503
O3W H23W 0.8507

loop_
_geom_hbond_atom_site_label_D
_geom_hbond_atom_site_label_H
_geom_hbond_atom_site_label_A
_geom_hbond_distance_DH
_geom_hbond_distance_HA
_geom_hbond_distance_DA
_geom_hbond_angle_DHA
_geom_hbond_site_symmetry_A
O3W H13W O2W 0.85 1.94 2.695(3) 147.9 .
O3W H23W O3 0.85 1.98 2.646(3) 133.9 .
O2W H22W O1W 0.85 2.12 2.769(4) 133.1 8_445
O2W H12W O1 0.84 2.24 2.854(3) 130.1 4_646
O1W H11W O2 0.85 1.92 2.773(3) 174.8 5_747
O1W H21W O4 0.85 2.01 2.861(3) 175.1 5_757

loop_
_geom_torsion_atom_site_label_1
_geom_torsion_atom_site_label_2
_geom_torsion_atom_site_label_3
_geom_torsion_atom_site_label_4
_geom_torsion
Zn1 O2 C11 O1 0.0(3)
Zn1 O2 C11 C12 -179.3(4)
O2 C11 O1 Zn1 0.0(4)
C12 C11 O1 Zn1 179.3(3)
C10 N2 C6 C7 1.6(4)
Zn1 N2 C6 C7 -175.5(2)
C10 N2 C6 C5 -179.2(3)
Zn1 N2 C6 C5 3.7(3)
N2 C6 C5 N1 -1.8(4)
C7 C6 C5 N1 177.4(3)
N2 C6 C5 C4 176.7(3)
C7 C6 C5 C4 -4.1(4)
N1 C5 C4 C3 0.3(4)
C6 C5 C4 C3 -178.1(3)
C5 C4 C3 C2 -0.1(5)
C4 C3 C2 C1 -1.0(5)
C3 C2 C1 N1 1.9(5)
C2 C1 N1 C5 -1.7(4)
C2 C1 N1 Zn1 178.5(2)
C4 C5 N1 C1 0.6(4)
C6 C5 N1 C1 179.1(2)
C4 C5 N1 Zn1 -179.7(2)
C6 C5 N1 Zn1 -1.1(3)
N2 C6 C7 C8 -0.8(5)
C5 C6 C7 C8 -180.0(3)
C6 C7 C8 C9 -0.5(5)
C7 C8 C9 C10 1.0(5)
C6 N2 C10 C9 -1.1(5)
Zn1 N2 C10 C9 175.6(2)
C8 C9 C10 N2 -0.2(5)
Zn1 O4 C13 O3 5.4(5)
Zn1 O4 C13 C14 -175.3(2)
